data_7224992
loop_
_publ_author_name
'Le Gal, Yann'
'Rajkumar, Mangaiyarkarasi'
'Vacher, Antoine'
'Dorcet, Vincent'
'Roisnel, Thierry'
'Fourmigu\'e, Marc'
'Barri\`ere, Fr\'ed\'eric'
'Guizouarn, Thierry'
'Lorcy, Dominique'

_publ_section_title
;
 A sulfur-rich \p-electron acceptor derived from
 5,5&#x2032;-bithiazolidinylidene: charge-transfer complex vs.
 charge-transfer salt
;
_journal_issue 21
_journal_name_full CrystEngComm
_journal_page_first 3925
_journal_paper_doi 10.1039/C6CE00772D
_journal_volume 18
_journal_year 2016
_chemical_compound_source 'synthesis as described'
_chemical_formula_moiety 'C26 H22 N6 S8'
_chemical_formula_sum 'C26 H22 N6 S8'
_chemical_formula_weight 674.98
_chemical_name_systematic
;
 ?
;
_space_group_IT_number 2
_symmetry_cell_setting triclinic
_symmetry_Int_Tables_number 2
_symmetry_space_group_name_Hall '-P 1'
_symmetry_space_group_name_H-M 'P -1'
_atom_sites_solution_hydrogens geom
_atom_sites_solution_primary direct
_atom_sites_solution_secondary difmap
_audit_conform_dict_location ftp://ftp.iucr.org/pub/cif_core.dic
_audit_conform_dict_name cif_core.dic
_audit_conform_dict_version 2.4
_audit_creation_date 2015-03-30T09:42:18-00:00
_audit_creation_method 'WinGX routine CIF_UPDATE'
_audit_update_record
;
2016-03-31 deposited with the CCDC.
2016-04-22 downloaded from the CCDC.
;
_cell_angle_alpha 102.719(8)
_cell_angle_beta 101.011(7)
_cell_angle_gamma 91.481(7)
_cell_formula_units_Z 1
_cell_length_a 7.2959(11)
_cell_length_b 8.7231(12)
_cell_length_c 12.7388(18)
_cell_measurement_reflns_used 3999
_cell_measurement_temperature 293(2)
_cell_measurement_theta_max 25.16
_cell_measurement_theta_min 2.4
_cell_measurement_wavelength 0.71073
_cell_volume 774.3(2)
_computing_cell_refinement 'Bruker APEX2 (Bruker, 2006)'
_computing_data_collection 'Bruker APEX2 (Bruker, 2006)'
_computing_data_reduction 'Bruker APEX2 (Bruker, 2006)'
_computing_molecular_graphics 'Ortep-3 for Windows (Farrugia, 1997)'
_computing_publication_material
;
          WinGX publication routines (Farrugia, 2012),
          CRYSCALc (T. Roisnel, local program, 2014)
;
_computing_structure_refinement 'SHELXL-97 (Sheldrick, 1997)'
_computing_structure_solution 'SIR97 (Altomare et al., 1999)'
_diffrn_ambient_temperature 293(2)
_diffrn_detector 'CCD plate'
_diffrn_measured_fraction_theta_full 0.975
_diffrn_measured_fraction_theta_max 0.967
_diffrn_measurement_device_type 'APEXII, Bruker-AXS'
_diffrn_measurement_method 'CCD rotation images, thin slices'
_diffrn_radiation_monochromator graphite
_diffrn_radiation_probe x-ray
_diffrn_radiation_type MoK\a
_diffrn_radiation_wavelength 0.71073
_diffrn_reflns_av_R_equivalents 0.0368
_diffrn_reflns_av_unetI/netI 0.0384
_diffrn_reflns_limit_h_max 9
_diffrn_reflns_limit_h_min -5
_diffrn_reflns_limit_k_max 11
_diffrn_reflns_limit_k_min -11
_diffrn_reflns_limit_l_max 16
_diffrn_reflns_limit_l_min -16
_diffrn_reflns_number 12634
_diffrn_reflns_theta_full 25
_diffrn_reflns_theta_max 27.47
_diffrn_reflns_theta_min 3
_exptl_absorpt_coefficient_mu 0.605
_exptl_absorpt_correction_T_max 0.959
_exptl_absorpt_correction_T_min 0.838
_exptl_absorpt_correction_type multi-scan
_exptl_absorpt_process_details
;
  [Sheldrick, G.M. (2002). SADABS Bruker AXS Inc., Madison, Wisconsin, USA]
;
_exptl_crystal_colour black
_exptl_crystal_density_diffrn 1.447
_exptl_crystal_density_method 'not measured'
_exptl_crystal_description stick
_exptl_crystal_F_000 348
_exptl_crystal_size_max 0.6
_exptl_crystal_size_mid 0.14
_exptl_crystal_size_min 0.07
_refine_diff_density_max 0.399
_refine_diff_density_min -0.359
_refine_diff_density_rms 0.047
_refine_ls_extinction_method none
_refine_ls_goodness_of_fit_ref 1.065
_refine_ls_hydrogen_treatment constr
_refine_ls_matrix_type full
_refine_ls_number_parameters 184
_refine_ls_number_reflns 3442
_refine_ls_number_restraints 0
_refine_ls_restrained_S_all 1.065
_refine_ls_R_factor_all 0.0685
_refine_ls_R_factor_gt 0.0417
_refine_ls_shift/su_max 0.005
_refine_ls_shift/su_mean 0
_refine_ls_structure_factor_coef Fsqd
_refine_ls_weighting_details 'calc w=1/[\s^2^(Fo^2^)+(0.0468P)^2^+0.2141P] where P=(Fo^2^+2Fc^2^)/3'
_refine_ls_weighting_scheme calc
_refine_ls_wR_factor_gt 0.1016
_refine_ls_wR_factor_ref 0.114
_reflns_number_gt 2363
_reflns_number_total 3442
_reflns_threshold_expression >2sigma(I)
_cod_data_source_file c6ce00772d2.cif
_cod_data_source_block TMTTF1
_cod_depositor_comments 'Adding full bibliography for 7224990--7224994.cif.'
_cod_original_cell_volume 774.33(19)
_cod_database_code 7224992

loop_
_symmetry_equiv_pos_as_xyz
'x, y, z'
'-x, -y, -z'

loop_
_atom_site_label
_atom_site_type_symbol
_atom_site_fract_x
_atom_site_fract_y
_atom_site_fract_z
_atom_site_U_iso_or_equiv
_atom_site_adp_type
_atom_site_occupancy
_atom_site_symmetry_multiplicity
_atom_site_calc_flag
_atom_site_refinement_flags
S1 S 0.39736(8) 0.30168(6) 0.35830(4) 0.04372(17) Uani 1 1 d .
S2 S 0.45649(11) 0.80105(7) 0.44063(5) 0.0636(2) Uani 1 1 d .
C1 C 0.4613(3) 0.4872(2) 0.44488(17) 0.0392(5) Uani 1 1 d .
C2 C 0.4208(3) 0.6115(2) 0.38604(17) 0.0416(5) Uani 1 1 d .
N3 N 0.3422(2) 0.5484(2) 0.27577(14) 0.0413(4) Uani 1 1 d .
C4 C 0.2984(4) 0.6513(3) 0.19786(19) 0.0526(6) Uani 1 1 d .
H4A H 0.2717 0.7566 0.2377 0.063 Uiso 1 1 calc R
H4B H 0.1853 0.6061 0.1418 0.063 Uiso 1 1 calc R
C5 C 0.4603(4) 0.6678(3) 0.1421(2) 0.0691(8) Uani 1 1 d .
H5A H 0.5737 0.7073 0.1978 0.104 Uiso 1 1 calc R
H5B H 0.4323 0.742 0.0945 0.104 Uiso 1 1 calc R
H5C H 0.48 0.5649 0.0978 0.104 Uiso 1 1 calc R
C6 C 0.3212(3) 0.3889(2) 0.24717(17) 0.0402(5) Uani 1 1 d .
C7 C 0.2524(3) 0.2924(3) 0.14435(18) 0.0461(5) Uani 1 1 d .
C8 C 0.2392(4) 0.1261(3) 0.13622(19) 0.0601(7) Uani 1 1 d .
N9 N 0.2247(5) -0.0065(3) 0.1270(2) 0.0943(9) Uani 1 1 d .
C10 C 0.1943(3) 0.3383(3) 0.0430(2) 0.0522(6) Uani 1 1 d .
N11 N 0.1474(3) 0.3651(3) -0.04188(19) 0.0730(7) Uani 1 1 d .
S3 S -0.12088(11) 0.47002(11) 0.32554(6) 0.0790(3) Uani 1 1 d .
S4 S -0.02642(12) 0.24174(10) 0.46281(7) 0.0828(3) Uani 1 1 d .
C21 C -0.0308(4) 0.4395(4) 0.4561(2) 0.0698(8) Uani 1 1 d .
C22 C -0.1172(5) 0.1671(4) 0.3224(3) 0.0845(10) Uani 1 1 d .
C23 C -0.1590(4) 0.2711(4) 0.2605(3) 0.0785(9) Uani 1 1 d .
C24 C -0.1379(7) -0.0121(5) 0.2887(4) 0.1367(19) Uani 1 1 d .
H24A H -0.1885 -0.0458 0.2096 0.205 Uiso 1 1 calc R
H24B H -0.2232 -0.0519 0.3289 0.205 Uiso 1 1 calc R
H24C H -0.0151 -0.0539 0.3059 0.205 Uiso 1 1 calc R
C25 C -0.2407(5) 0.2334(5) 0.1397(3) 0.1082(13) Uani 1 1 d .
H25A H -0.2494 0.119 0.1109 0.162 Uiso 1 1 calc R
H25B H -0.1602 0.284 0.1019 0.162 Uiso 1 1 calc R
H25C H -0.3659 0.2725 0.1273 0.162 Uiso 1 1 calc R

loop_
_atom_site_aniso_label
_atom_site_aniso_U_11
_atom_site_aniso_U_22
_atom_site_aniso_U_33
_atom_site_aniso_U_23
_atom_site_aniso_U_13
_atom_site_aniso_U_12
S1 0.0506(3) 0.0373(3) 0.0390(3) 0.0023(2) 0.0065(2) 0.0005(2)
S2 0.0944(6) 0.0371(3) 0.0501(4) 0.0039(3) -0.0005(3) 0.0016(3)
C1 0.0381(11) 0.0386(11) 0.0397(10) 0.0053(9) 0.0091(9) 0.0012(9)
C2 0.0426(12) 0.0384(11) 0.0409(11) 0.0044(9) 0.0072(9) 0.0029(9)
N3 0.0406(10) 0.0411(10) 0.0391(10) 0.0054(8) 0.0048(8) 0.0042(8)
C4 0.0639(16) 0.0451(13) 0.0442(13) 0.0097(10) -0.0006(11) 0.0098(11)
C5 0.084(2) 0.0707(18) 0.0557(16) 0.0233(14) 0.0117(14) -0.0060(15)
C6 0.0332(11) 0.0436(12) 0.0416(11) 0.0049(9) 0.0076(9) 0.0020(9)
C7 0.0458(13) 0.0466(13) 0.0405(12) 0.0020(10) 0.0043(10) 0.0038(10)
C8 0.0720(18) 0.0527(16) 0.0453(14) -0.0037(12) 0.0038(12) 0.0034(13)
N9 0.142(3) 0.0535(16) 0.0770(18) 0.0024(13) 0.0102(17) 0.0062(16)
C10 0.0465(14) 0.0549(14) 0.0468(14) -0.0013(11) 0.0041(11) 0.0022(11)
N11 0.0740(16) 0.0859(17) 0.0500(14) 0.0089(12) -0.0023(11) 0.0070(13)
S3 0.0558(5) 0.1048(6) 0.0630(5) -0.0037(4) 0.0057(3) 0.0089(4)
S4 0.0731(5) 0.0954(6) 0.0742(5) 0.0006(4) 0.0231(4) 0.0041(4)
C21 0.0435(14) 0.093(2) 0.0606(16) -0.0087(14) 0.0105(12) 0.0069(13)
C22 0.064(2) 0.093(2) 0.084(2) -0.0189(19) 0.0321(17) -0.0174(17)
C23 0.0471(16) 0.114(3) 0.0605(18) -0.0122(18) 0.0157(13) -0.0053(16)
C24 0.155(4) 0.105(3) 0.137(4) -0.029(3) 0.068(3) -0.041(3)
C25 0.066(2) 0.168(4) 0.067(2) -0.017(2) 0.0083(16) -0.009(2)

loop_
_atom_type_symbol
_atom_type_description
_atom_type_scat_dispersion_real
_atom_type_scat_dispersion_imag
_atom_type_scat_source
C C 0.0033 0.0016 'International Tables Vol C Tables 4.2.6.8 and 6.1.1.4'
H H 0 0 'International Tables Vol C Tables 4.2.6.8 and 6.1.1.4'
N N 0.0061 0.0033 'International Tables Vol C Tables 4.2.6.8 and 6.1.1.4'
S S 0.1246 0.1234 'International Tables Vol C Tables 4.2.6.8 and 6.1.1.4'

loop_
_geom_angle_atom_site_label_1
_geom_angle_atom_site_label_2
_geom_angle_atom_site_label_3
_geom_angle
_geom_angle_site_symmetry_1
C1 S1 C6 90.23(10) .
C1 C1 C2 124.4(2) 2_666
C1 C1 S1 124.3(2) 2_666
C2 C1 S1 111.36(15) .
N3 C2 C1 110.84(18) .
N3 C2 S2 123.67(17) .
C1 C2 S2 125.47(17) .
C6 N3 C2 114.63(18) .
C6 N3 C4 124.38(18) .
C2 N3 C4 120.88(18) .
N3 C4 C5 110.6(2) .
N3 C4 H4A 109.5 .
C5 C4 H4A 109.5 .
N3 C4 H4B 109.5 .
C5 C4 H4B 109.5 .
H4A C4 H4B 108.1 .
C4 C5 H5A 109.5 .
C4 C5 H5B 109.5 .
H5A C5 H5B 109.5 .
C4 C5 H5C 109.5 .
H5A C5 H5C 109.5 .
H5B C5 H5C 109.5 .
N3 C6 C7 128.3(2) .
N3 C6 S1 112.93(15) .
C7 C6 S1 118.78(17) .
C6 C7 C10 127.7(2) .
C6 C7 C8 117.5(2) .
C10 C7 C8 114.8(2) .
N9 C8 C7 178.0(3) .
N11 C10 C7 175.5(3) .
C23 S3 C21 95.52(16) .
C21 S4 C22 95.14(17) .
C21 C21 S4 123.4(3) 2_566
C21 C21 S3 122.1(4) 2_566
S4 C21 S3 114.54(15) .
C23 C22 C24 129.0(3) .
C23 C22 S4 117.4(3) .
C24 C22 S4 113.7(3) .
C22 C23 C25 126.2(4) .
C22 C23 S3 117.4(2) .
C25 C23 S3 116.4(3) .
C22 C24 H24A 109.5 .
C22 C24 H24B 109.5 .
H24A C24 H24B 109.5 .
C22 C24 H24C 109.5 .
H24A C24 H24C 109.5 .
H24B C24 H24C 109.5 .
C23 C25 H25A 109.5 .
C23 C25 H25B 109.5 .
H25A C25 H25B 109.5 .
C23 C25 H25C 109.5 .
H25A C25 H25C 109.5 .
H25B C25 H25C 109.5 .

loop_
_geom_bond_atom_site_label_1
_geom_bond_atom_site_label_2
_geom_bond_distance
_geom_bond_site_symmetry_2
S1 C1 1.741(2) .
S1 C6 1.757(2) .
S2 C2 1.639(2) .
C1 C1 1.376(4) 2_666
C1 C2 1.454(3) .
C2 N3 1.393(3) .
N3 C6 1.355(3) .
N3 C4 1.476(3) .
C4 C5 1.509(4) .
C4 H4A 0.99 .
C4 H4B 0.99 .
C5 H5A 0.98 .
C5 H5B 0.98 .
C5 H5C 0.98 .
C6 C7 1.385(3) .
C7 C10 1.426(3) .
C7 C8 1.430(4) .
C8 N9 1.137(3) .
C10 N11 1.147(3) .
S3 C23 1.741(4) .
S3 C21 1.748(3) .
S4 C21 1.747(3) .
S4 C22 1.753(4) .
C21 C21 1.353(5) 2_566
C22 C23 1.332(5) .
C22 C24 1.523(5) .
C23 C25 1.499(4) .
C24 H24A 0.98 .
C24 H24B 0.98 .
C24 H24C 0.98 .
C25 H25A 0.98 .
C25 H25B 0.98 .
C25 H25C 0.98 .

loop_
_geom_torsion_atom_site_label_1
_geom_torsion_atom_site_label_2
_geom_torsion_atom_site_label_3
_geom_torsion_atom_site_label_4
_geom_torsion
_geom_torsion_site_symmetry_1
_geom_torsion_site_symmetry_4
C6 S1 C1 C1 179.9(3) . 2_666
C6 S1 C1 C2 0.50(17) . .
C1 C1 C2 N3 -179.7(3) 2_666 .
S1 C1 C2 N3 -0.3(2) . .
C1 C1 C2 S2 -1.1(4) 2_666 .
S1 C1 C2 S2 178.32(13) . .
C1 C2 N3 C6 -0.2(3) . .
S2 C2 N3 C6 -178.85(16) . .
C1 C2 N3 C4 -176.62(18) . .
S2 C2 N3 C4 4.8(3) . .
C6 N3 C4 C5 -83.4(3) . .
C2 N3 C4 C5 92.6(2) . .
C2 N3 C6 C7 -178.2(2) . .
C4 N3 C6 C7 -2.0(3) . .
C2 N3 C6 S1 0.6(2) . .
C4 N3 C6 S1 176.87(17) . .
C1 S1 C6 N3 -0.65(16) . .
C1 S1 C6 C7 178.34(19) . .
N3 C6 C7 C10 2.8(4) . .
S1 C6 C7 C10 -176.00(19) . .
N3 C6 C7 C8 -178.2(2) . .
S1 C6 C7 C8 3.0(3) . .
C6 C7 C8 N9 158(9) . .
C10 C7 C8 N9 -23(9) . .
C6 C7 C10 N11 168(3) . .
C8 C7 C10 N11 -11(4) . .
C22 S4 C21 C21 -178.3(3) . 2_566
C22 S4 C21 S3 1.47(18) . .
C23 S3 C21 C21 178.1(3) . 2_566
C23 S3 C21 S4 -1.69(18) . .
C21 S4 C22 C23 -0.6(3) . .
C21 S4 C22 C24 179.6(3) . .
C24 C22 C23 C25 0.8(6) . .
S4 C22 C23 C25 -178.9(2) . .
C24 C22 C23 S3 179.2(3) . .
S4 C22 C23 S3 -0.5(3) . .
C21 S3 C23 C22 1.3(3) . .
C21 S3 C23 C25 179.9(2) . .
